data_4003485
loop_
_publ_author_name
'Zhang, Jiliang'
'Lee, Jey-Jau'
'Yang, Tonghan'
'He, Wei'
'Kang, Yong-Mook'
'Bobev, Svilen'

_publ_section_title
;
 Tunable Magnetic Exchange between Rare-Earth Metal 5d and Iron 3d States:
 A Case Study of the Multiple Magnetic Transitions in Gd6FeBi2 and the
 Solid Solutions Dy6--xGdxFeBi2 (1 &#x2264; x &#x2264; 5) with Curie
 Temperatures in the Range 120--350 K
;
_journal_name_full 'Chemistry of Materials'
_journal_paper_doi 10.1021/acs.chemmater.0c00060
_journal_year 2020
_chemical_formula_sum 'Bi2 Fe Gd6'
_chemical_formula_weight 1417.31
_space_group_IT_number 189
_space_group_name_Hall 'P -6 -2'
_space_group_name_H-M_alt 'P -6 2 m'
_symmetry_cell_setting hexagonal
_symmetry_space_group_name_H-M 'P -6 2 m'
_atom_sites_solution_primary direct
_atom_sites_solution_secondary difmap
_audit_creation_method SHELXL-97
_cell_angle_alpha 90.00
_cell_angle_beta 90.00
_cell_angle_gamma 120.00
_cell_formula_units_Z 1
_cell_length_a 8.3518(9)
_cell_length_b 8.3518(9)
_cell_length_c 4.2368(9)
_cell_measurement_reflns_used 354
_cell_measurement_temperature 120(2)
_cell_measurement_theta_max 30.22
_cell_measurement_theta_min 4.81
_cell_volume 255.93(7)
_computing_cell_refinement 'Bruker SMART'
_computing_data_collection 'Bruker SMART'
_computing_data_reduction 'Bruker SAINT'
_computing_molecular_graphics 'Bruker SHELXTL'
_computing_publication_material 'Bruker SHELXTL'
_computing_structure_refinement 'SHELXL-97 (Sheldrick, 1997)'
_computing_structure_solution 'SHELXS-97 (Sheldrick, 1990)'
_diffrn_ambient_temperature 120(2)
_diffrn_measured_fraction_theta_full 1.000
_diffrn_measured_fraction_theta_max 1.000
_diffrn_measurement_device_type 'CCD area detector'
_diffrn_measurement_method 'phi and omega scans'
_diffrn_radiation_monochromator graphite
_diffrn_radiation_source 'fine-focus sealed tube'
_diffrn_radiation_type MoK\a
_diffrn_radiation_wavelength 0.71073
_diffrn_reflns_av_R_equivalents 0.0687
_diffrn_reflns_av_sigmaI/netI 0.0523
_diffrn_reflns_limit_h_max 11
_diffrn_reflns_limit_h_min -11
_diffrn_reflns_limit_k_max 11
_diffrn_reflns_limit_k_min -11
_diffrn_reflns_limit_l_max 5
_diffrn_reflns_limit_l_min -5
_diffrn_reflns_number 1886
_diffrn_reflns_theta_full 29.57
_diffrn_reflns_theta_max 29.57
_diffrn_reflns_theta_min 2.82
_exptl_absorpt_coefficient_mu 73.804
_exptl_absorpt_correction_T_max 0.3668
_exptl_absorpt_correction_T_min 0.2081
_exptl_absorpt_correction_type multi-scan
_exptl_absorpt_process_details SADABS
_exptl_crystal_colour silver
_exptl_crystal_density_diffrn 9.196
_exptl_crystal_density_method 'not measured'
_exptl_crystal_description irregular
_exptl_crystal_F_000 576
_exptl_crystal_size_max 0.03
_exptl_crystal_size_mid 0.02
_exptl_crystal_size_min 0.02
_refine_diff_density_max 1.835
_refine_diff_density_min -1.616
_refine_diff_density_rms 0.387
_refine_ls_abs_structure_details 'Flack H D (1983), Acta Cryst. A39, 876-881'
_refine_ls_abs_structure_Flack 0.04(2)
_refine_ls_extinction_method none
_refine_ls_goodness_of_fit_ref 0.989
_refine_ls_matrix_type full
_refine_ls_number_parameters 14
_refine_ls_number_reflns 298
_refine_ls_number_restraints 0
_refine_ls_restrained_S_all 0.989
_refine_ls_R_factor_all 0.0279
_refine_ls_R_factor_gt 0.0255
_refine_ls_shift/su_max 0.000
_refine_ls_shift/su_mean 0.000
_refine_ls_structure_factor_coef Fsqd
_refine_ls_weighting_details 'calc w=1/[\s^2^(Fo^2^)+(0.0001P)^2^+0.0000P] where P=(Fo^2^+2Fc^2^)/3'
_refine_ls_weighting_scheme calc
_refine_ls_wR_factor_gt 0.0420
_refine_ls_wR_factor_ref 0.0426
_reflns_number_gt 282
_reflns_number_total 298
_reflns_threshold_expression >2sigma(I)
_cod_data_source_file cm0c00060_si_001.cif
_cod_data_source_block 120K
_cod_depositor_comments
;
The following automatic conversions were performed:

data item '_symmetry_cell_setting' value 'Hexagonal' was changed to
'hexagonal' in accordance with the
/home/data/users/saulius/crontab/automatic-downloads/rss-feeds/ACS/lib/dictionaries/cif_core.dic
dictionary named 'cif_core.dic' version 2.4.2 last updated on
2011-04-26.

Automatic conversion script
Id: cif_fix_values 7556 2019-12-06 15:28:31Z antanas 
;
_cod_original_sg_symbol_H-M P-62m
_cod_database_code 4003485

loop_
_symmetry_equiv_pos_as_xyz
'x, y, z'
'-y, x-y, z'
'-x+y, -x, z'
'x, y, -z'
'-y, x-y, -z'
'-x+y, -x, -z'
'y, x, -z'
'x-y, -y, -z'
'-x, -x+y, -z'
'y, x, z'
'x-y, -y, z'
'-x, -x+y, z'

loop_
_atom_site_label
_atom_site_type_symbol
_atom_site_fract_x
_atom_site_fract_y
_atom_site_fract_z
_atom_site_U_iso_or_equiv
_atom_site_adp_type
_atom_site_occupancy
_atom_site_symmetry_multiplicity
_atom_site_calc_flag
_atom_site_refinement_flags
_atom_site_disorder_assembly
_atom_site_disorder_group
Bi1 Bi 0.3333 0.6667 0.5000 0.0077(2) Uani 1 6 d S . .
Gd1 Gd 0.23822(14) 1.0000 0.5000 0.0090(2) Uani 1 4 d S . .
Gd2 Gd 0.59838(16) 1.0000 1.0000 0.0084(3) Uani 1 4 d S . .
Fe1 Fe 1.0000 1.0000 1.0000 0.0120(12) Uani 1 12 d S . .

loop_
_atom_site_aniso_label
_atom_site_aniso_U_11
_atom_site_aniso_U_22
_atom_site_aniso_U_33
_atom_site_aniso_U_23
_atom_site_aniso_U_13
_atom_site_aniso_U_12
Bi1 0.0069(3) 0.0069(3) 0.0093(5) 0.000 0.000 0.00347(16)
Gd1 0.0067(4) 0.0057(6) 0.0143(5) 0.000 0.000 0.0028(3)
Gd2 0.0086(4) 0.0082(6) 0.0083(5) 0.000 0.000 0.0041(3)
Fe1 0.0145(18) 0.0145(18) 0.007(3) 0.000 0.000 0.0072(9)

loop_
_atom_type_symbol
_atom_type_description
_atom_type_scat_dispersion_real
_atom_type_scat_dispersion_imag
_atom_type_scat_source
Fe Fe 0.3463 0.8444 'International Tables Vol C Tables 4.2.6.8 and 6.1.1.4'
Gd Gd -0.1653 3.9035 'International Tables Vol C Tables 4.2.6.8 and 6.1.1.4'
Bi Bi -4.1077 10.2566 'International Tables Vol C Tables 4.2.6.8 and 6.1.1.4'

loop_
_geom_angle_atom_site_label_1
_geom_angle_atom_site_label_2
_geom_angle_atom_site_label_3
_geom_angle
_geom_angle_site_symmetry_1
_geom_angle_site_symmetry_3
_geom_angle_publ_flag
Gd1 Bi1 Gd1 120.0 . 2_665 ?
Gd1 Bi1 Gd1 120.0 . 3_565 ?
Gd1 Bi1 Gd1 120.0 2_665 3_565 ?
Gd1 Bi1 Gd2 140.239(8) . 3_564 ?
Gd1 Bi1 Gd2 66.66(3) 2_665 3_564 ?
Gd1 Bi1 Gd2 68.13(2) 3_565 3_564 ?
Gd1 Bi1 Gd2 140.239(8) . 3_565 ?
Gd1 Bi1 Gd2 66.66(3) 2_665 3_565 ?
Gd1 Bi1 Gd2 68.13(2) 3_565 3_565 ?
Gd2 Bi1 Gd2 79.500(16) 3_564 3_565 ?
Gd1 Bi1 Gd2 68.13(2) . . ?
Gd1 Bi1 Gd2 140.239(8) 2_665 . ?
Gd1 Bi1 Gd2 66.66(3) 3_565 . ?
Gd2 Bi1 Gd2 134.785(6) 3_564 . ?
Gd2 Bi1 Gd2 83.493(12) 3_565 . ?
Gd1 Bi1 Gd2 68.13(2) . 1_554 ?
Gd1 Bi1 Gd2 140.239(8) 2_665 1_554 ?
Gd1 Bi1 Gd2 66.66(3) 3_565 1_554 ?
Gd2 Bi1 Gd2 83.494(12) 3_564 1_554 ?
Gd2 Bi1 Gd2 134.785(6) 3_565 1_554 ?
Gd2 Bi1 Gd2 79.499(16) . 1_554 ?
Gd1 Bi1 Gd2 66.66(3) . 2_664 ?
Gd1 Bi1 Gd2 68.13(2) 2_665 2_664 ?
Gd1 Bi1 Gd2 140.240(8) 3_565 2_664 ?
Gd2 Bi1 Gd2 83.494(12) 3_564 2_664 ?
Gd2 Bi1 Gd2 134.784(6) 3_565 2_664 ?
Gd2 Bi1 Gd2 134.784(6) . 2_664 ?
Gd2 Bi1 Gd2 83.493(12) 1_554 2_664 ?
Gd1 Bi1 Gd2 66.66(3) . 2_665 ?
Gd1 Bi1 Gd2 68.13(2) 2_665 2_665 ?
Gd1 Bi1 Gd2 140.240(8) 3_565 2_665 ?
Gd2 Bi1 Gd2 134.784(5) 3_564 2_665 ?
Gd2 Bi1 Gd2 83.494(12) 3_565 2_665 ?
Gd2 Bi1 Gd2 83.493(12) . 2_665 ?
Gd2 Bi1 Gd2 134.783(6) 1_554 2_665 ?
Gd2 Bi1 Gd2 79.499(17) 2_664 2_665 ?
Fe1 Gd1 Fe1 93.59(4) 1_454 1_455 ?
Fe1 Gd1 Bi1 117.380(4) 1_454 . ?
Fe1 Gd1 Bi1 117.380(4) 1_455 . ?
Fe1 Gd1 Bi1 117.380(4) 1_454 7_566 ?
Fe1 Gd1 Bi1 117.380(4) 1_455 7_566 ?
Bi1 Gd1 Bi1 95.60(3) . 7_566 ?
Fe1 Gd1 Gd1 53.638(14) 1_454 3_465 ?
Fe1 Gd1 Gd1 53.638(14) 1_455 3_465 ?
Bi1 Gd1 Gd1 102.202(15) . 3_465 ?
Bi1 Gd1 Gd1 162.203(15) 7_566 3_465 ?
Fe1 Gd1 Gd1 53.637(14) 1_454 2_675 ?
Fe1 Gd1 Gd1 53.637(14) 1_455 2_675 ?
Bi1 Gd1 Gd1 162.202(15) . 2_675 ?
Bi1 Gd1 Gd1 102.203(15) 7_566 2_675 ?
Gd1 Gd1 Gd1 60.0 3_465 2_675 ?
Fe1 Gd1 Gd2 60.846(19) 1_454 2_664 ?
Fe1 Gd1 Gd2 111.63(2) 1_455 2_664 ?
Bi1 Gd1 Gd2 57.445(17) . 2_664 ?
Bi1 Gd1 Gd2 130.88(2) 7_566 2_664 ?
Gd1 Gd1 Gd2 61.480(19) 3_465 2_664 ?
Gd1 Gd1 Gd2 109.11(2) 2_675 2_664 ?
Fe1 Gd1 Gd2 111.63(2) 1_454 2_665 ?
Fe1 Gd1 Gd2 60.846(19) 1_455 2_665 ?
Bi1 Gd1 Gd2 57.445(17) . 2_665 ?
Bi1 Gd1 Gd2 130.88(2) 7_566 2_665 ?
Gd1 Gd1 Gd2 61.480(19) 3_465 2_665 ?
Gd1 Gd1 Gd2 109.11(2) 2_675 2_665 ?
Gd2 Gd1 Gd2 71.89(2) 2_664 2_665 ?
Fe1 Gd1 Gd2 111.63(2) 1_454 3_575 ?
Fe1 Gd1 Gd2 60.845(19) 1_455 3_575 ?
Bi1 Gd1 Gd2 130.88(2) . 3_575 ?
Bi1 Gd1 Gd2 57.445(17) 7_566 3_575 ?
Gd1 Gd1 Gd2 109.12(2) 3_465 3_575 ?
Gd1 Gd1 Gd2 61.480(19) 2_675 3_575 ?
Gd2 Gd1 Gd2 170.06(4) 2_664 3_575 ?
Gd2 Gd1 Gd2 107.21(3) 2_665 3_575 ?
Fe1 Gd1 Gd2 60.845(19) 1_454 3_574 ?
Fe1 Gd1 Gd2 111.63(2) 1_455 3_574 ?
Bi1 Gd1 Gd2 130.88(2) . 3_574 ?
Bi1 Gd1 Gd2 57.445(17) 7_566 3_574 ?
Gd1 Gd1 Gd2 109.12(2) 3_465 3_574 ?
Gd1 Gd1 Gd2 61.480(19) 2_675 3_574 ?
Gd2 Gd1 Gd2 107.21(3) 2_664 3_574 ?
Gd2 Gd1 Gd2 170.06(4) 2_665 3_574 ?
Gd2 Gd1 Gd2 71.89(2) 3_575 3_574 ?
Fe1 Gd1 Gd2 98.049(19) 1_454 1_554 ?
Fe1 Gd1 Gd2 168.36(3) 1_455 1_554 ?
Bi1 Gd1 Gd2 56.687(17) . 1_554 ?
Bi1 Gd1 Gd2 56.686(17) 7_566 1_554 ?
Gd1 Gd1 Gd2 135.077(12) 3_465 1_554 ?
Gd1 Gd1 Gd2 135.076(12) 2_675 1_554 ?
Gd2 Gd1 Gd2 74.502(17) 2_664 1_554 ?
Gd2 Gd1 Gd2 114.13(2) 2_665 1_554 ?
Gd2 Gd1 Gd2 114.13(2) 3_575 1_554 ?
Gd2 Gd1 Gd2 74.502(17) 3_574 1_554 ?
Fe1 Gd1 Gd2 168.36(3) 1_454 . ?
Fe1 Gd1 Gd2 98.049(19) 1_455 . ?
Bi1 Gd1 Gd2 56.687(17) . . ?
Bi1 Gd1 Gd2 56.686(17) 7_566 . ?
Gd1 Gd1 Gd2 135.077(12) 3_465 . ?
Gd1 Gd1 Gd2 135.077(12) 2_675 . ?
Gd2 Gd1 Gd2 114.13(2) 2_664 . ?
Gd2 Gd1 Gd2 74.502(17) 2_665 . ?
Gd2 Gd1 Gd2 74.503(17) 3_575 . ?
Gd2 Gd1 Gd2 114.13(2) 3_574 . ?
Gd2 Gd1 Gd2 70.31(4) 1_554 . ?
Bi1 Gd2 Bi1 79.500(16) 7_567 7_566 ?
Bi1 Gd2 Bi1 151.28(5) 7_567 . ?
Bi1 Gd2 Bi1 93.395(17) 7_566 . ?
Bi1 Gd2 Bi1 93.395(17) 7_567 1_556 ?
Bi1 Gd2 Bi1 151.28(5) 7_566 1_556 ?
Bi1 Gd2 Bi1 79.499(17) . 1_556 ?
Bi1 Gd2 Fe1 104.36(2) 7_567 . ?
Bi1 Gd2 Fe1 104.36(2) 7_566 . ?
Bi1 Gd2 Fe1 104.36(2) . . ?
Bi1 Gd2 Fe1 104.36(2) 1_556 . ?
Bi1 Gd2 Gd1 55.898(18) 7_567 2_776 ?
Bi1 Gd2 Gd1 100.96(2) 7_566 2_776 ?
Bi1 Gd2 Gd1 152.25(4) . 2_776 ?
Bi1 Gd2 Gd1 97.716(18) 1_556 2_776 ?
Fe1 Gd2 Gd1 49.17(2) . 2_776 ?
Bi1 Gd2 Gd1 100.96(2) 7_567 2_775 ?
Bi1 Gd2 Gd1 55.898(18) 7_566 2_775 ?
Bi1 Gd2 Gd1 97.716(18) . 2_775 ?
Bi1 Gd2 Gd1 152.25(4) 1_556 2_775 ?
Fe1 Gd2 Gd1 49.17(2) . 2_775 ?
Gd1 Gd2 Gd1 71.89(2) 2_776 2_775 ?
Bi1 Gd2 Gd1 152.25(4) 7_567 3_565 ?
Bi1 Gd2 Gd1 97.716(18) 7_566 3_565 ?
Bi1 Gd2 Gd1 55.898(18) . 3_565 ?
Bi1 Gd2 Gd1 100.96(2) 1_556 3_565 ?
Fe1 Gd2 Gd1 49.17(2) . 3_565 ?
Gd1 Gd2 Gd1 98.34(4) 2_776 3_565 ?
Gd1 Gd2 Gd1 57.04(4) 2_775 3_565 ?
Bi1 Gd2 Gd1 97.716(18) 7_567 3_566 ?
Bi1 Gd2 Gd1 152.25(4) 7_566 3_566 ?
Bi1 Gd2 Gd1 100.96(2) . 3_566 ?
Bi1 Gd2 Gd1 55.898(18) 1_556 3_566 ?
Fe1 Gd2 Gd1 49.17(2) . 3_566 ?
Gd1 Gd2 Gd1 57.04(4) 2_776 3_566 ?
Gd1 Gd2 Gd1 98.34(4) 2_775 3_566 ?
Gd1 Gd2 Gd1 71.89(2) 3_565 3_566 ?
Bi1 Gd2 Gd1 99.52(3) 7_567 . ?
Bi1 Gd2 Gd1 55.183(15) 7_566 . ?
Bi1 Gd2 Gd1 55.183(15) . . ?
Bi1 Gd2 Gd1 99.52(3) 1_556 . ?
Fe1 Gd2 Gd1 144.844(18) . . ?
Gd1 Gd2 Gd1 150.76(2) 2_776 . ?
Gd1 Gd2 Gd1 101.33(2) 2_775 . ?
Gd1 Gd2 Gd1 101.33(2) 3_565 . ?
Gd1 Gd2 Gd1 150.76(2) 3_566 . ?
Bi1 Gd2 Gd1 55.183(15) 7_567 1_556 ?
Bi1 Gd2 Gd1 99.52(3) 7_566 1_556 ?
Bi1 Gd2 Gd1 99.52(3) . 1_556 ?
Bi1 Gd2 Gd1 55.183(15) 1_556 1_556 ?
Fe1 Gd2 Gd1 144.844(18) . 1_556 ?
Gd1 Gd2 Gd1 101.33(2) 2_776 1_556 ?
Gd1 Gd2 Gd1 150.76(2) 2_775 1_556 ?
Gd1 Gd2 Gd1 150.76(2) 3_565 1_556 ?
Gd1 Gd2 Gd1 101.34(2) 3_566 1_556 ?
Gd1 Gd2 Gd1 70.31(4) . 1_556 ?
Gd1 Fe1 Gd1 139.966(14) 1_656 3_565 ?
Gd1 Fe1 Gd1 93.59(4) 1_656 1_655 ?
Gd1 Fe1 Gd1 72.72(3) 3_565 1_655 ?
Gd1 Fe1 Gd1 72.72(3) 1_656 3_566 ?
Gd1 Fe1 Gd1 93.59(4) 3_565 3_566 ?
Gd1 Fe1 Gd1 139.966(14) 1_655 3_566 ?
Gd1 Fe1 Gd1 72.72(3) 1_656 2_776 ?
Gd1 Fe1 Gd1 139.966(14) 3_565 2_776 ?
Gd1 Fe1 Gd1 139.966(14) 1_655 2_776 ?
Gd1 Fe1 Gd1 72.72(3) 3_566 2_776 ?
Gd1 Fe1 Gd1 139.966(14) 1_656 2_775 ?
Gd1 Fe1 Gd1 72.72(3) 3_565 2_775 ?
Gd1 Fe1 Gd1 72.72(3) 1_655 2_775 ?
Gd1 Fe1 Gd1 139.966(14) 3_566 2_775 ?
Gd1 Fe1 Gd1 93.59(4) 2_776 2_775 ?
Gd1 Fe1 Gd2 69.984(7) 1_656 2_765 ?
Gd1 Fe1 Gd2 69.982(7) 3_565 2_765 ?
Gd1 Fe1 Gd2 69.984(7) 1_655 2_765 ?
Gd1 Fe1 Gd2 69.982(7) 3_566 2_765 ?
Gd1 Fe1 Gd2 133.204(18) 2_776 2_765 ?
Gd1 Fe1 Gd2 133.204(18) 2_775 2_765 ?
Gd1 Fe1 Gd2 69.983(7) 1_656 3_675 ?
Gd1 Fe1 Gd2 133.204(18) 3_565 3_675 ?
Gd1 Fe1 Gd2 69.983(7) 1_655 3_675 ?
Gd1 Fe1 Gd2 133.204(18) 3_566 3_675 ?
Gd1 Fe1 Gd2 69.983(7) 2_776 3_675 ?
Gd1 Fe1 Gd2 69.983(7) 2_775 3_675 ?
Gd2 Fe1 Gd2 120.0 2_765 3_675 ?
Gd1 Fe1 Gd2 133.204(18) 1_656 . ?
Gd1 Fe1 Gd2 69.983(7) 3_565 . ?
Gd1 Fe1 Gd2 133.204(18) 1_655 . ?
Gd1 Fe1 Gd2 69.983(7) 3_566 . ?
Gd1 Fe1 Gd2 69.983(7) 2_776 . ?
Gd1 Fe1 Gd2 69.983(7) 2_775 . ?
Gd2 Fe1 Gd2 120.0 2_765 . ?
Gd2 Fe1 Gd2 120.0 3_675 . ?

loop_
_geom_bond_atom_site_label_1
_geom_bond_atom_site_label_2
_geom_bond_distance
_geom_bond_site_symmetry_2
_geom_bond_publ_flag
Bi1 Gd1 3.2546(8) . ?
Bi1 Gd1 3.2546(8) 2_665 ?
Bi1 Gd1 3.2546(8) 3_565 ?
Bi1 Gd2 3.3129(5) 3_564 ?
Bi1 Gd2 3.3129(5) 3_565 ?
Bi1 Gd2 3.3129(5) . ?
Bi1 Gd2 3.3129(5) 1_554 ?
Bi1 Gd2 3.3129(5) 2_664 ?
Bi1 Gd2 3.3129(5) 2_665 ?
Gd1 Fe1 2.9063(9) 1_454 ?
Gd1 Fe1 2.9063(9) 1_455 ?
Gd1 Bi1 3.2546(8) 7_566 ?
Gd1 Gd1 3.446(2) 3_465 ?
Gd1 Gd1 3.446(2) 2_675 ?
Gd1 Gd2 3.6088(10) 2_664 ?
Gd1 Gd2 3.6088(10) 2_665 ?
Gd1 Gd2 3.6088(10) 3_575 ?
Gd1 Gd2 3.6088(10) 3_574 ?
Gd1 Gd2 3.6790(15) 1_554 ?
Gd1 Gd2 3.6790(15) . ?
Gd2 Bi1 3.3129(5) 7_567 ?
Gd2 Bi1 3.3129(5) 7_566 ?
Gd2 Bi1 3.3129(5) 1_556 ?
Gd2 Fe1 3.3542(14) . ?
Gd2 Gd1 3.6088(10) 2_776 ?
Gd2 Gd1 3.6088(10) 2_775 ?
Gd2 Gd1 3.6088(10) 3_565 ?
Gd2 Gd1 3.6088(10) 3_566 ?
Gd2 Gd1 3.6791(15) 1_556 ?
Fe1 Gd1 2.9062(9) 1_656 ?
Fe1 Gd1 2.9062(9) 3_565 ?
Fe1 Gd1 2.9062(9) 1_655 ?
Fe1 Gd1 2.9062(9) 3_566 ?
Fe1 Gd1 2.9062(9) 2_776 ?
Fe1 Gd1 2.9062(9) 2_775 ?
Fe1 Gd2 3.3542(14) 2_765 ?
Fe1 Gd2 3.3542(14) 3_675 ?
